data_4075168
loop_
_publ_author_name
'Wang, Hong'
'Chan, Hoi-Shan'
'Xie, Zuowei'

_publ_section_title
;
 Pentavalent vs Trivalent Phosphorus-Bridged Ligands. Synthesis and
 Structural Characterization of Unexpected Group 4 Metal Complexes
 Incorporating an Indenylide Unit,
 [\s:\s-iPr2NP(O)(C9H6)(C2B10H10)]M(NR2)2
;
_journal_issue 10
_journal_name_full Organometallics
_journal_page_first 2569
_journal_paper_doi 10.1021/om060082l
_journal_volume 25
_journal_year 2006
_chemical_formula_sum 'C23 H49 B10 N4 O P Ti'
_chemical_formula_weight 584.63
_chemical_name_systematic
; 
 ? 
;
_space_group_IT_number 61
_symmetry_cell_setting orthorhombic
_symmetry_space_group_name_Hall '-P 2ac 2ab'
_symmetry_space_group_name_H-M 'P b c a'
_atom_sites_solution_hydrogens geom
_atom_sites_solution_primary direct
_atom_sites_solution_secondary difmap
_audit_creation_method SHELXL-97
_cell_angle_alpha 90.00
_cell_angle_beta 90.00
_cell_angle_gamma 90.00
_cell_formula_units_Z 8
_cell_length_a 15.5538(6)
_cell_length_b 15.3753(6)
_cell_length_c 28.0020(11)
_cell_measurement_temperature 293(2)
_cell_volume 6696.5(5)
_computing_cell_refinement 'Bruker SMART'
_computing_data_collection 'Bruker SMART'
_computing_data_reduction 'Bruker SHELXTL'
_computing_molecular_graphics 'Bruker SHELXTL'
_computing_publication_material 'Bruker SHELXTL'
_computing_structure_refinement 'SHELXL-97 (Sheldrick, 1997)'
_computing_structure_solution 'SHELXS-97 (Sheldrick, 1990)'
_diffrn_ambient_temperature 293(2)
_diffrn_measured_fraction_theta_full 1.000
_diffrn_measured_fraction_theta_max 1.000
_diffrn_measurement_device_type 'CCD area detector'
_diffrn_measurement_method 'phi and omega scans'
_diffrn_radiation_monochromator graphite
_diffrn_radiation_source 'fine-focus sealed tube'
_diffrn_radiation_type MoK\a
_diffrn_radiation_wavelength 0.71073
_diffrn_reflns_av_R_equivalents 0.0626
_diffrn_reflns_av_sigmaI/netI 0.0447
_diffrn_reflns_limit_h_max 18
_diffrn_reflns_limit_h_min -18
_diffrn_reflns_limit_k_max 18
_diffrn_reflns_limit_k_min -10
_diffrn_reflns_limit_l_max 33
_diffrn_reflns_limit_l_min -33
_diffrn_reflns_number 34535
_diffrn_reflns_theta_full 25.00
_diffrn_reflns_theta_max 25.00
_diffrn_reflns_theta_min 1.96
_exptl_absorpt_coefficient_mu 0.328
_exptl_absorpt_correction_T_max 1.0000
_exptl_absorpt_correction_T_min 0.8533
_exptl_absorpt_correction_type sadabs
_exptl_crystal_colour red
_exptl_crystal_density_diffrn 1.160
_exptl_crystal_density_method 'not measured'
_exptl_crystal_description prism
_exptl_crystal_F_000 2480
_exptl_crystal_size_max 0.50
_exptl_crystal_size_mid 0.40
_exptl_crystal_size_min 0.20
_refine_diff_density_max 0.449
_refine_diff_density_min -0.445
_refine_diff_density_rms 0.060
_refine_ls_extinction_method none
_refine_ls_goodness_of_fit_ref 1.062
_refine_ls_hydrogen_treatment riding
_refine_ls_matrix_type full
_refine_ls_number_parameters 361
_refine_ls_number_reflns 5896
_refine_ls_number_restraints 0
_refine_ls_restrained_S_all 1.062
_refine_ls_R_factor_all 0.0929
_refine_ls_R_factor_gt 0.0551
_refine_ls_shift/su_max 0.005
_refine_ls_shift/su_mean 0.001
_refine_ls_structure_factor_coef Fsqd
_refine_ls_weighting_details 'calc w=1/[\s^2^(Fo^2^)+(0.1026P)^2^+1.9643P] where P=(Fo^2^+2Fc^2^)/3'
_refine_ls_weighting_scheme calc
_refine_ls_wR_factor_gt 0.1532
_refine_ls_wR_factor_ref 0.1834
_reflns_number_gt 3762
_reflns_number_total 5896
_reflns_threshold_expression >2sigma(I)
_cod_data_source_file om060082lsi20060126_023303.cif
_cod_data_source_block 3
_cod_original_sg_symbol_H-M Pbca
_cod_database_code 4075168

loop_
_symmetry_equiv_pos_as_xyz
'x, y, z'
'-x+1/2, -y, z+1/2'
'-x, y+1/2, -z+1/2'
'x+1/2, -y+1/2, -z'
'-x, -y, -z'
'x-1/2, y, -z-1/2'
'x, -y-1/2, z-1/2'
'-x-1/2, y-1/2, z'

loop_
_atom_site_label
_atom_site_type_symbol
_atom_site_fract_x
_atom_site_fract_y
_atom_site_fract_z
_atom_site_U_iso_or_equiv
_atom_site_adp_type
_atom_site_occupancy
_atom_site_symmetry_multiplicity
_atom_site_calc_flag
_atom_site_refinement_flags
Ti1 Ti 0.37265(4) 0.30367(4) 0.87624(2) 0.0370(2) Uani 1 1 d .
P1 P 0.57381(6) 0.27638(6) 0.88144(3) 0.0359(2) Uani 1 1 d .
O1 O 0.49410(14) 0.33384(15) 0.88999(8) 0.0375(6) Uani 1 1 d .
N1 N 0.65595(18) 0.34250(19) 0.87682(10) 0.0409(7) Uani 1 1 d .
N2 N 0.3007(2) 0.3772(2) 0.84196(11) 0.0505(8) Uani 1 1 d .
N4 N 0.3603(2) 0.3754(2) 0.94599(11) 0.0520(8) Uani 1 1 d .
N3 N 0.3156(2) 0.2063(2) 0.89978(11) 0.0517(8) Uani 1 1 d .
C1 C 0.5446(2) 0.2267(2) 0.82308(12) 0.0387(8) Uani 1 1 d .
C2 C 0.4371(2) 0.2376(2) 0.81446(12) 0.0411(8) Uani 1 1 d .
C11 C 0.6434(2) 0.4343(2) 0.85950(13) 0.0481(9) Uani 1 1 d .
H11A H 0.5831 0.4392 0.8497 0.058 Uiso 1 1 calc R
C12 C 0.6567(3) 0.4998(3) 0.89905(17) 0.0732(13) Uani 1 1 d .
H12A H 0.6216 0.4844 0.9259 0.110 Uiso 1 1 calc R
H12B H 0.6409 0.5566 0.8879 0.110 Uiso 1 1 calc R
H12C H 0.7161 0.4999 0.9084 0.110 Uiso 1 1 calc R
C13 C 0.6973(3) 0.4563(3) 0.81575(16) 0.0720(13) Uani 1 1 d .
H13A H 0.6866 0.4142 0.7911 0.108 Uiso 1 1 calc R
H13B H 0.7571 0.4554 0.8241 0.108 Uiso 1 1 calc R
H13C H 0.6821 0.5132 0.8044 0.108 Uiso 1 1 calc R
C14 C 0.7456(2) 0.3183(3) 0.88992(15) 0.0592(11) Uani 1 1 d .
H14A H 0.7809 0.3658 0.8773 0.071 Uiso 1 1 calc R
C15 C 0.7785(3) 0.2394(4) 0.86551(18) 0.0838(16) Uani 1 1 d .
H15A H 0.7661 0.2431 0.8320 0.126 Uiso 1 1 calc R
H15B H 0.7512 0.1888 0.8787 0.126 Uiso 1 1 calc R
H15C H 0.8396 0.2353 0.8701 0.126 Uiso 1 1 calc R
C16 C 0.7625(3) 0.3194(4) 0.94280(17) 0.0975(19) Uani 1 1 d .
H16A H 0.7409 0.3726 0.9562 0.146 Uiso 1 1 calc R
H16B H 0.8233 0.3156 0.9484 0.146 Uiso 1 1 calc R
H16C H 0.7342 0.2709 0.9575 0.146 Uiso 1 1 calc R
C17 C 0.5844(3) 0.1996(2) 0.92559(13) 0.0470(9) Uani 1 1 d .
C18 C 0.5981(3) 0.1076(3) 0.92406(15) 0.0579(11) Uani 1 1 d .
H18A H 0.5583 0.0811 0.9017 0.069 Uiso 1 1 calc R
H18B H 0.6562 0.0954 0.9133 0.069 Uiso 1 1 calc R
C19 C 0.5859(3) 0.0732(3) 0.96863(17) 0.0632(12) Uani 1 1 d .
H19A H 0.5917 0.0148 0.9766 0.076 Uiso 1 1 calc R
C20 C 0.5633(2) 0.1402(3) 1.00055(15) 0.0566(11) Uani 1 1 d .
C21 C 0.5421(3) 0.1413(4) 1.04936(17) 0.0745(15) Uani 1 1 d .
H21A H 0.5414 0.0896 1.0666 0.089 Uiso 1 1 calc R
C22 C 0.5224(3) 0.2180(4) 1.07170(17) 0.0806(16) Uani 1 1 d .
H22A H 0.5078 0.2179 1.1039 0.097 Uiso 1 1 calc R
C23 C 0.5241(3) 0.2964(4) 1.04657(16) 0.0710(14) Uani 1 1 d .
H23A H 0.5110 0.3480 1.0623 0.085 Uiso 1 1 calc R
C24 C 0.5451(3) 0.2983(3) 0.99883(14) 0.0556(11) Uani 1 1 d .
H24A H 0.5469 0.3511 0.9826 0.067 Uiso 1 1 calc R
C25 C 0.5636(2) 0.2207(3) 0.97467(13) 0.0488(10) Uani 1 1 d .
C31 C 0.3415(3) 0.4509(3) 0.81772(19) 0.0758(14) Uani 1 1 d .
H31A H 0.2986 0.4843 0.8013 0.114 Uiso 1 1 calc R
H31B H 0.3829 0.4296 0.7951 0.114 Uiso 1 1 calc R
H31C H 0.3699 0.4870 0.8408 0.114 Uiso 1 1 calc R
C32 C 0.2090(3) 0.3779(4) 0.8340(2) 0.0941(18) Uani 1 1 d .
H32A H 0.1940 0.4267 0.8144 0.141 Uiso 1 1 calc R
H32B H 0.1798 0.3823 0.8642 0.141 Uiso 1 1 calc R
H32C H 0.1922 0.3250 0.8183 0.141 Uiso 1 1 calc R
C33 C 0.3925(3) 0.4658(3) 0.94527(17) 0.0728(14) Uani 1 1 d .
H33A H 0.3848 0.4916 0.9762 0.109 Uiso 1 1 calc R
H33B H 0.3611 0.4988 0.9220 0.109 Uiso 1 1 calc R
H33C H 0.4525 0.4659 0.9372 0.109 Uiso 1 1 calc R
C34 C 0.2714(3) 0.3755(4) 0.96573(17) 0.0831(16) Uani 1 1 d .
H34A H 0.2706 0.4070 0.9953 0.125 Uiso 1 1 calc R
H34B H 0.2532 0.3167 0.9712 0.125 Uiso 1 1 calc R
H34C H 0.2332 0.4028 0.9434 0.125 Uiso 1 1 calc R
C35 C 0.2366(4) 0.1690(4) 0.8813(2) 0.106(2) Uani 1 1 d .
H35A H 0.2211 0.1191 0.9000 0.159 Uiso 1 1 calc R
H35B H 0.2450 0.1518 0.8486 0.159 Uiso 1 1 calc R
H35C H 0.1915 0.2115 0.8829 0.159 Uiso 1 1 calc R
C36 C 0.3541(3) 0.1513(3) 0.93643(18) 0.0798(15) Uani 1 1 d .
H36A H 0.3156 0.1044 0.9439 0.120 Uiso 1 1 calc R
H36B H 0.3646 0.1852 0.9646 0.120 Uiso 1 1 calc R
H36C H 0.4075 0.1280 0.9249 0.120 Uiso 1 1 calc R
B3 B 0.5082(3) 0.3017(3) 0.78345(14) 0.0422(10) Uani 1 1 d .
H3 H 0.5128 0.3723 0.7893 0.051 Uiso 1 1 calc R
B4 B 0.6012(3) 0.2373(3) 0.77101(16) 0.0541(12) Uani 1 1 d .
H4 H 0.6661 0.2651 0.7681 0.065 Uiso 1 1 calc R
B5 B 0.5834(3) 0.1350(3) 0.79743(18) 0.0573(13) Uani 1 1 d .
H5 H 0.6370 0.0965 0.8120 0.069 Uiso 1 1 calc R
B6 B 0.4803(3) 0.1355(3) 0.82534(18) 0.0506(11) Uani 1 1 d .
H6 H 0.4668 0.0980 0.8579 0.061 Uiso 1 1 calc R
B7 B 0.4189(3) 0.2549(3) 0.75455(16) 0.0543(12) Uani 1 1 d .
H7 H 0.3652 0.2942 0.7409 0.065 Uiso 1 1 calc R
B8 B 0.5218(3) 0.2543(4) 0.72663(17) 0.0597(13) Uani 1 1 d .
H8 H 0.5351 0.2936 0.6947 0.072 Uiso 1 1 calc R
B9 B 0.5668(4) 0.1504(4) 0.73546(18) 0.0673(15) Uani 1 1 d .
H9 H 0.6098 0.1209 0.7088 0.081 Uiso 1 1 calc R
B10 B 0.4933(4) 0.0862(4) 0.76840(19) 0.0684(15) Uani 1 1 d .
H10 H 0.4881 0.0154 0.7636 0.082 Uiso 1 1 calc R
B11 B 0.4024(3) 0.1523(3) 0.78021(17) 0.0587(13) Uani 1 1 d .
H11 H 0.3373 0.1247 0.7832 0.070 Uiso 1 1 calc R
B12 B 0.4566(4) 0.1602(4) 0.72463(19) 0.0676(15) Uani 1 1 d .
H12 H 0.4277 0.1373 0.6910 0.081 Uiso 1 1 calc R

loop_
_atom_site_aniso_label
_atom_site_aniso_U_11
_atom_site_aniso_U_22
_atom_site_aniso_U_33
_atom_site_aniso_U_23
_atom_site_aniso_U_13
_atom_site_aniso_U_12
Ti1 0.0330(3) 0.0381(4) 0.0398(4) -0.0043(3) 0.0037(3) -0.0055(3)
P1 0.0354(5) 0.0379(5) 0.0344(5) -0.0013(4) 0.0023(4) -0.0004(4)
O1 0.0355(12) 0.0394(14) 0.0374(13) -0.0061(10) 0.0028(10) -0.0029(10)
N1 0.0354(15) 0.0425(17) 0.0448(17) 0.0015(14) -0.0015(13) -0.0012(13)
N2 0.0453(18) 0.058(2) 0.0486(19) -0.0019(15) -0.0004(15) 0.0026(15)
N4 0.0481(19) 0.058(2) 0.0497(19) -0.0145(16) 0.0125(15) -0.0007(15)
N3 0.0487(19) 0.054(2) 0.0521(19) -0.0032(16) 0.0096(16) -0.0148(15)
C1 0.042(2) 0.037(2) 0.0373(19) -0.0047(15) 0.0039(15) 0.0005(15)
C2 0.042(2) 0.042(2) 0.039(2) -0.0067(16) 0.0018(16) -0.0070(16)
C11 0.047(2) 0.043(2) 0.054(2) 0.0028(18) -0.0015(18) -0.0089(17)
C12 0.086(3) 0.049(3) 0.084(3) -0.014(2) -0.001(3) -0.013(2)
C13 0.075(3) 0.065(3) 0.076(3) 0.018(2) 0.014(3) -0.014(2)
C14 0.034(2) 0.077(3) 0.066(3) 0.005(2) -0.0046(19) 0.001(2)
C15 0.057(3) 0.102(4) 0.093(4) 0.001(3) 0.002(3) 0.032(3)
C16 0.061(3) 0.161(6) 0.070(3) 0.008(3) -0.025(3) 0.014(3)
C17 0.051(2) 0.046(2) 0.044(2) 0.0057(17) -0.0013(18) -0.0024(18)
C18 0.049(2) 0.053(3) 0.072(3) 0.008(2) -0.007(2) 0.000(2)
C19 0.060(3) 0.054(3) 0.076(3) 0.026(2) -0.011(2) -0.002(2)
C20 0.044(2) 0.073(3) 0.053(3) 0.021(2) -0.0091(19) -0.009(2)
C21 0.055(3) 0.113(4) 0.056(3) 0.037(3) -0.008(2) -0.016(3)
C22 0.059(3) 0.142(5) 0.041(3) 0.013(3) 0.000(2) -0.007(3)
C23 0.062(3) 0.104(4) 0.046(3) -0.012(3) -0.001(2) -0.003(3)
C24 0.053(2) 0.070(3) 0.045(2) 0.001(2) -0.0051(19) -0.007(2)
C25 0.041(2) 0.063(3) 0.042(2) 0.0086(19) -0.0063(17) -0.0083(18)
C31 0.075(3) 0.055(3) 0.097(4) 0.011(3) 0.014(3) 0.012(2)
C32 0.062(3) 0.108(5) 0.112(4) 0.015(3) -0.025(3) -0.004(3)
C33 0.076(3) 0.064(3) 0.078(3) -0.031(2) 0.008(3) 0.001(2)
C34 0.062(3) 0.114(4) 0.073(3) -0.027(3) 0.031(2) -0.005(3)
C35 0.084(4) 0.088(4) 0.146(5) 0.004(4) -0.015(4) -0.039(3)
C36 0.085(4) 0.081(4) 0.074(3) 0.017(3) 0.013(3) -0.012(3)
B3 0.047(2) 0.045(2) 0.034(2) -0.0021(18) 0.0030(18) -0.0043(19)
B4 0.058(3) 0.061(3) 0.043(3) -0.006(2) 0.016(2) 0.001(2)
B5 0.069(3) 0.045(3) 0.058(3) -0.014(2) 0.011(2) 0.011(2)
B6 0.058(3) 0.037(2) 0.057(3) -0.012(2) 0.002(2) -0.005(2)
B7 0.058(3) 0.063(3) 0.041(2) -0.008(2) -0.009(2) -0.008(2)
B8 0.072(3) 0.069(3) 0.038(2) -0.011(2) 0.005(2) -0.007(3)
B9 0.080(4) 0.071(4) 0.050(3) -0.021(3) 0.017(3) 0.009(3)
B10 0.087(4) 0.053(3) 0.065(3) -0.027(3) 0.003(3) -0.002(3)
B11 0.065(3) 0.057(3) 0.054(3) -0.020(2) -0.004(2) -0.017(2)
B12 0.081(4) 0.071(4) 0.051(3) -0.022(3) -0.004(3) -0.008(3)

loop_
_atom_type_symbol
_atom_type_description
_atom_type_scat_dispersion_real
_atom_type_scat_dispersion_imag
_atom_type_scat_source
C C 0.0033 0.0016 'International Tables Vol C Tables 4.2.6.8 and 6.1.1.4'
H H 0.0000 0.0000 'International Tables Vol C Tables 4.2.6.8 and 6.1.1.4'
B B 0.0013 0.0007 'International Tables Vol C Tables 4.2.6.8 and 6.1.1.4'
N N 0.0061 0.0033 'International Tables Vol C Tables 4.2.6.8 and 6.1.1.4'
O O 0.0106 0.0060 'International Tables Vol C Tables 4.2.6.8 and 6.1.1.4'
P P 0.1023 0.0942 'International Tables Vol C Tables 4.2.6.8 and 6.1.1.4'
Ti Ti 0.2776 0.4457 'International Tables Vol C Tables 4.2.6.8 and 6.1.1.4'

loop_
_geom_angle_atom_site_label_1
_geom_angle_atom_site_label_2
_geom_angle_atom_site_label_3
_geom_angle
N2 Ti1 N3 112.67(15)
N2 Ti1 O1 122.12(12)
N3 Ti1 O1 125.00(13)
N2 Ti1 C2 98.44(13)
N3 Ti1 C2 97.00(13)
O1 Ti1 C2 80.20(11)
N2 Ti1 N4 95.64(13)
N3 Ti1 N4 92.66(13)
O1 Ti1 N4 78.35(10)
C2 Ti1 N4 158.31(12)
O1 P1 N1 106.50(15)
O1 P1 C17 111.05(16)
N1 P1 C17 114.14(17)
O1 P1 C1 100.11(14)
N1 P1 C1 112.09(15)
C17 P1 C1 111.92(18)
P1 O1 Ti1 127.02(14)
C14 N1 C11 115.8(3)
C14 N1 P1 123.8(3)
C11 N1 P1 120.5(2)
C32 N2 C31 110.6(4)
C32 N2 Ti1 132.7(3)
C31 N2 Ti1 116.7(3)
C33 N4 C34 108.6(3)
C33 N4 Ti1 114.9(3)
C34 N4 Ti1 113.7(3)
C35 N3 C36 111.7(4)
C35 N3 Ti1 126.5(3)
C36 N3 Ti1 121.3(3)
B5 C1 C2 111.9(3)
B5 C1 B3 114.0(3)
C2 C1 B3 60.8(2)
B5 C1 B4 62.3(3)
C2 C1 B4 112.1(3)
B3 C1 B4 63.2(3)
B5 C1 B6 63.0(3)
C2 C1 B6 60.9(2)
B3 C1 B6 112.5(3)
B4 C1 B6 114.1(3)
B5 C1 P1 128.9(3)
C2 C1 P1 109.0(2)
B3 C1 P1 112.1(2)
B4 C1 P1 125.7(3)
B6 C1 P1 116.3(2)
C1 C2 B11 108.4(3)
C1 C2 B3 59.6(2)
B11 C2 B3 111.1(3)
C1 C2 B7 108.4(3)
B11 C2 B7 61.4(3)
B3 C2 B7 61.6(2)
C1 C2 B6 60.3(2)
B11 C2 B6 61.8(3)
B3 C2 B6 111.1(3)
B7 C2 B6 112.0(3)
C1 C2 Ti1 112.1(2)
B11 C2 Ti1 129.6(3)
B3 C2 Ti1 114.7(2)
B7 C2 Ti1 127.4(3)
B6 C2 Ti1 116.6(2)
N1 C11 C12 111.8(3)
N1 C11 C13 113.3(3)
C12 C11 C13 111.5(4)
C15 C14 N1 114.5(4)
C15 C14 C16 113.7(4)
N1 C14 C16 113.8(3)
C18 C17 C25 106.4(3)
C18 C17 P1 132.2(3)
C25 C17 P1 120.5(3)
C19 C18 C17 109.5(4)
C18 C19 C20 109.3(4)
C21 C20 C19 133.2(5)
C21 C20 C25 118.8(5)
C19 C20 C25 108.0(4)
C22 C21 C20 120.4(5)
C21 C22 C23 120.6(5)
C24 C23 C22 120.8(5)
C23 C24 C25 119.9(4)
C24 C25 C20 119.3(4)
C24 C25 C17 133.9(4)
C20 C25 C17 106.7(4)
C1 B3 C2 59.6(2)
C1 B3 B7 106.6(3)
C2 B3 B7 59.3(2)
C1 B3 B8 105.6(3)
C2 B3 B8 107.2(3)
B7 B3 B8 60.7(3)
C1 B3 B4 58.7(2)
C2 B3 B4 107.5(3)
B7 B3 B4 108.8(3)
B8 B3 B4 59.9(3)
C1 B4 B9 104.7(3)
C1 B4 B5 58.4(2)
B9 B4 B5 60.6(3)
C1 B4 B8 104.7(3)
B9 B4 B8 60.0(3)
B5 B4 B8 108.5(4)
C1 B4 B3 58.0(2)
B9 B4 B3 106.7(4)
B5 B4 B3 106.6(3)
B8 B4 B3 59.4(3)
C1 B5 B4 59.4(2)
C1 B5 B9 104.6(3)
B4 B5 B9 59.4(3)
C1 B5 B6 59.3(2)
B4 B5 B6 108.7(3)
B9 B5 B6 107.3(4)
C1 B5 B10 105.2(3)
B4 B5 B10 107.9(4)
B9 B5 B10 59.7(3)
B6 B5 B10 59.7(3)
C1 B6 C2 58.8(2)
C1 B6 B11 104.7(3)
C2 B6 B11 58.5(2)
C1 B6 B10 104.4(3)
C2 B6 B10 105.8(3)
B11 B6 B10 60.0(3)
C1 B6 B5 57.7(2)
C2 B6 B5 106.0(3)
B11 B6 B5 107.7(4)
B10 B6 B5 60.2(3)
C2 B7 B11 59.0(2)
C2 B7 B3 59.1(2)
B11 B7 B3 107.2(3)
C2 B7 B12 106.1(4)
B11 B7 B12 60.3(3)
B3 B7 B12 106.9(4)
C2 B7 B8 106.2(3)
B11 B7 B8 107.9(4)
B3 B7 B8 59.7(3)
B12 B7 B8 59.5(3)
B9 B8 B3 107.2(3)
B9 B8 B12 59.4(3)
B3 B8 B12 107.4(3)
B9 B8 B4 59.4(3)
B3 B8 B4 60.7(2)
B12 B8 B4 107.6(4)
B9 B8 B7 107.5(4)
B3 B8 B7 59.6(2)
B12 B8 B7 60.2(3)
B4 B8 B7 108.6(3)
B12 B9 B4 109.4(4)
B12 B9 B8 60.5(3)
B4 B9 B8 60.6(3)
B12 B9 B10 60.3(3)
B4 B9 B10 109.1(3)
B8 B9 B10 108.8(4)
B12 B9 B5 109.0(4)
B4 B9 B5 60.0(3)
B8 B9 B5 108.5(3)
B10 B9 B5 60.6(3)
B12 B10 B9 59.2(3)
B12 B10 B11 60.2(3)
B9 B10 B11 107.1(4)
B12 B10 B6 108.1(4)
B9 B10 B6 107.7(3)
B11 B10 B6 59.8(3)
B12 B10 B5 107.4(4)
B9 B10 B5 59.7(3)
B11 B10 B5 107.5(3)
B6 B10 B5 60.1(3)
C2 B11 B7 59.6(2)
C2 B11 B6 59.7(2)
B7 B11 B6 108.9(3)
C2 B11 B10 106.9(3)
B7 B11 B10 108.8(4)
B6 B11 B10 60.2(3)
C2 B11 B12 106.8(3)
B7 B11 B12 60.6(3)
B6 B11 B12 108.1(4)
B10 B11 B12 59.7(3)
B9 B12 B10 60.4(3)
B9 B12 B8 60.1(3)
B10 B12 B8 108.6(4)
B9 B12 B11 107.9(4)
B10 B12 B11 60.1(3)
B8 B12 B11 107.5(3)
B9 B12 B7 108.2(3)
B10 B12 B7 107.9(3)
B8 B12 B7 60.3(3)
B11 B12 B7 59.1(3)

loop_
_geom_bond_atom_site_label_1
_geom_bond_atom_site_label_2
_geom_bond_distance
Ti1 N2 1.858(3)
Ti1 N3 1.861(3)
Ti1 O1 1.983(2)
Ti1 C2 2.243(3)
Ti1 N4 2.252(3)
P1 O1 1.541(2)
P1 N1 1.638(3)
P1 C17 1.717(4)
P1 C1 1.860(3)
N1 C14 1.489(5)
N1 C11 1.506(5)
N2 C32 1.443(5)
N2 C31 1.465(5)
N4 C33 1.477(5)
N4 C34 1.489(5)
N3 C35 1.451(6)
N3 C36 1.459(6)
C1 B5 1.693(5)
C1 C2 1.697(5)
C1 B3 1.698(6)
C1 B4 1.711(5)
C1 B6 1.723(6)
C2 B11 1.712(5)
C2 B3 1.717(5)
C2 B7 1.722(6)
C2 B6 1.733(6)
C11 C12 1.511(6)
C11 C13 1.522(5)
C14 C15 1.483(6)
C14 C16 1.504(6)
C17 C18 1.432(5)
C17 C25 1.448(5)
C18 C19 1.369(5)
C19 C20 1.409(6)
C20 C21 1.406(6)
C20 C25 1.434(6)
C21 C22 1.370(7)
C22 C23 1.396(7)
C23 C24 1.376(6)
C24 C25 1.402(6)
B3 B7 1.761(6)
B3 B8 1.763(6)
B3 B4 1.787(6)
B4 B9 1.750(7)
B4 B5 1.760(7)
B4 B8 1.771(7)
B5 B9 1.770(7)
B5 B6 1.784(7)
B5 B10 1.786(8)
B6 B11 1.770(7)
B6 B10 1.777(6)
B7 B11 1.753(7)
B7 B12 1.780(7)
B7 B8 1.780(7)
B8 B9 1.761(8)
B8 B12 1.768(8)
B9 B12 1.747(8)
B9 B10 1.769(8)
B10 B12 1.767(8)
B10 B11 1.773(8)
B11 B12 1.774(7)
